data_1532741
loop_
_publ_author_name
'Brize, V.'
'Georges, S.'
'Kodjikian, S.'
'Goutenoire, F.'
'Suard, E.'

_publ_section_title
;
 La6 Mo8 O33 : a new ordered defect scheelite superstructure
;
_journal_name_full 'Journal of Solid State Chemistry'
_journal_page_first 2617
_journal_page_last 2627
_journal_volume 177
_journal_year 2004
_chemical_formula_sum 'La6 Mo8 O33'
_chemical_name_systematic 'La6 (Mo8 O33)'
_space_group_IT_number 4
_symmetry_space_group_name_Hall 'P 2yb'
_symmetry_space_group_name_H-M 'P 1 21 1'
_cell_angle_alpha 90
_cell_angle_beta 116.062
_cell_angle_gamma 90
_cell_formula_units_Z 2
_cell_length_a 10.7411
_cell_length_b 11.9678
_cell_length_c 11.7722
_cell_volume 1359.413
_citation_journal_id_ASTM JSSCBI
_cod_data_source_file Brize_JSSCBI_2004_1795.cif
_cod_data_source_block La6Mo8O33
_cod_database_code 1532741

loop_
_symmetry_equiv_pos_as_xyz
x,y,z
-x,y+1/2,-z

loop_
_atom_site_label
_atom_site_type_symbol
_atom_site_fract_x
_atom_site_fract_y
_atom_site_fract_z
_atom_site_occupancy
_atom_site_U_iso_or_equiv
O20 O-2 0.911 0.08 0.306 1 0.0
O2 O-2 0.333 0.592 0.165 1 0.0
O15 O-2 0.951 0.308 0.257 1 0.0
O12 O-2 0.508 0.57 0.053 1 0.0
O14 O-2 0.126 0.177 0.207 1 0.0
O22 O-2 0.449 0.68 0.421 1 0.0
O16 O-2 0.752 0.191 0.091 1 0.0
O7 O-2 0.43 0.302 0.254 1 0.0
Mo6 Mo+6 0.303 0.759 0.367 1 0.0
O17 O-2 0.103 0.92 0.293 1 0.0
O23 O-2 0.29 0.819 0.499 1 0.0
Mo2 Mo+6 0.433 0.232 0.122 1 0.0
O8 O-2 0.293 0.146 0.051 1 0.0
O29 O-2 0.852 0.846 0.276 1 0.0
O31 O-2 0.189 0.331 0.497 1 0.0
O32 O-2 0.662 0.69 0.293 1 0.0
O10 O-2 0.822 0.571 0.212 1 0.0
O26 O-2 0.276 0.571 0.555 1 0.0
O19 O-2 0.065 0.925 0.526 1 0.0
Mo3 Mo+6 0.677 0.494 0.122 1 0.0
O4 O-2 0.008 0.518 0.104 1 0.0
Mo4 Mo+6 0.937 0.217 0.122 1 0.0
O21 O-2 0.321 0.84 0.247 1 0.0
La4 La+3 0.055 0.504 0.345 1 0.0
Mo5 Mo+6 0.069 0 0.397 1 0.0
La5 La+3 0.326 0.246 0.39 1 0.0
O24 O-2 0.18 0.665 0.309 1 0.0
La3 La+3 0.715 -0.01 0.107 1 0.0
O25 O-2 0.571 0.922 0.235 1 0.0
Mo8 Mo+6 0.824 0.75 0.376 1 0.0
O3 O-2 0.231 0.425 0.284 1 0.0
O6 O-2 0.581 0.152 0.196 1 0.0
O1 O-2 0.201 0.391 0.025 1 0.0
O18 O-2 0.205 0.102 0.461 1 0.0
Mo1 Mo+6 0.187 0.49 0.13 1 0.0
O13 O-2 0.077 0.793 0.003 1 0.0
La6 La+3 0.802 0.243 0.362 1 0.0
O5 O-2 0.44 0.32 -0.003 1 0.0
O28 O-2 0.396 0.077 0.299 1 0.0
O27 O-2 0.448 0.403 0.531 1 0.0
O11 O-2 0.66 0.383 0.215 1 0.0
La1 La+3 0.162 0 0.118 1 0.0
La2 La+3 0.426 0.75 0.123 1 0.0
Mo7 Mo+6 0.561 -0.003 0.363 1 0.0
O30 O-2 0.02 0.166 0.55 1 0.0
O9 O-2 0.316 0.923 0.009 1 0.0
O33 O-2 0.916 0.059 0.066 1 0.0
